data_7030139
loop_
_publ_author_name
'Kozinets, Ekaterina M.'
'Koniev, Oleksandr'
'Filippov, Oleg A.'
'Daran, Jean-Claude'
'Poli, Rinaldo'
'Shubina, Elena S.'
'Belkova, Natalia V.'
'Manoury, Eric'

_publ_section_title
;
 Coordination chemistry of diphenylphosphinoferrocenylthioethers on
 cyclooctadiene and norbornadiene rhodium(I) platforms.
;
_journal_issue 38
_journal_name_full 'Dalton transactions (Cambridge, England : 2003)'
_journal_page_first 11849
_journal_page_last 11859
_journal_paper_doi 10.1039/c2dt30993a
_journal_volume 41
_journal_year 2012
_chemical_formula_moiety 'C38 H39 Fe P Rh S, B F4, C H2 Cl2'
_chemical_formula_sum 'C39 H41 B Cl2 F4 Fe P Rh S'
_chemical_formula_weight 889.22
_space_group_IT_number 2
_symmetry_cell_setting triclinic
_symmetry_space_group_name_Hall '-P 1'
_symmetry_space_group_name_H-M 'P -1'
_atom_sites_solution_hydrogens geom
_atom_sites_solution_primary direct
_atom_sites_solution_secondary difmap
_audit_creation_method SHELXL-97
_cell_angle_alpha 108.445(6)
_cell_angle_beta 101.880(5)
_cell_angle_gamma 98.703(5)
_cell_formula_units_Z 2
_cell_length_a 11.5390(8)
_cell_length_b 12.8367(8)
_cell_length_c 13.5655(8)
_cell_measurement_reflns_used 25135
_cell_measurement_temperature 180(2)
_cell_measurement_theta_max 29.1627
_cell_measurement_theta_min 3.1935
_cell_volume 1813.9(2)
_computing_cell_refinement CrysAlisPro
_computing_data_collection 'CrysAlisPro (Oxford Diffraction, 2006)'
_computing_data_reduction CrysAlisPro
_computing_molecular_graphics 'ORTEPIII (Burnett & Johnson, 1996); ORTEP-3 for Windows (Farrugia, 1997)'
_computing_publication_material Shelxl-97
_computing_structure_refinement 'SHELXL-97 (Sheldrick, 2008)'
_computing_structure_solution 'SIR-97 (Altomare et al., 1999)'
_diffrn_ambient_temperature 180(2)
_diffrn_detector_area_resol_mean 16.1978
_diffrn_measured_fraction_theta_full 0.998
_diffrn_measured_fraction_theta_max 0.998
_diffrn_measurement_device_type 'Xcalibur, Eos, Gemini ultra'
_diffrn_measurement_method '\w scans'
_diffrn_radiation_monochromator graphite
_diffrn_radiation_source 'Enhance (Mo) X-ray Source'
_diffrn_radiation_type MoK\a
_diffrn_radiation_wavelength 0.71073
_diffrn_reflns_av_R_equivalents 0.0506
_diffrn_reflns_av_sigmaI/netI 0.0728
_diffrn_reflns_limit_h_max 11
_diffrn_reflns_limit_h_min -14
_diffrn_reflns_limit_k_max 15
_diffrn_reflns_limit_k_min -16
_diffrn_reflns_limit_l_max 16
_diffrn_reflns_limit_l_min -16
_diffrn_reflns_number 14216
_diffrn_reflns_theta_full 26.37
_diffrn_reflns_theta_max 26.37
_diffrn_reflns_theta_min 3.12
_exptl_absorpt_coefficient_mu 1.154
_exptl_absorpt_correction_T_max 1.00000
_exptl_absorpt_correction_T_min 0.77764
_exptl_absorpt_correction_type multi-scan
_exptl_absorpt_process_details
;
Empirical absorption correction using spherical harmonics,
implemented in SCALE3 ABSPACK scaling algorithm,
CrysAlisPro (Agilent Technologies, 2010).
;
_exptl_crystal_colour orange
_exptl_crystal_density_diffrn 1.628
_exptl_crystal_density_method 'not measured'
_exptl_crystal_description box
_exptl_crystal_F_000 904
_exptl_crystal_size_max 0.43
_exptl_crystal_size_mid 0.22
_exptl_crystal_size_min 0.16
_refine_diff_density_max 1.253
_refine_diff_density_min -1.673
_refine_diff_density_rms 0.114
_refine_ls_extinction_method none
_refine_ls_goodness_of_fit_ref 1.059
_refine_ls_hydrogen_treatment constr
_refine_ls_matrix_type full
_refine_ls_number_parameters 451
_refine_ls_number_reflns 7406
_refine_ls_number_restraints 483
_refine_ls_restrained_S_all 1.036
_refine_ls_R_factor_all 0.0605
_refine_ls_R_factor_gt 0.0484
_refine_ls_shift/su_max 0.001
_refine_ls_shift/su_mean 0.000
_refine_ls_structure_factor_coef Fsqd
_refine_ls_weighting_details 'calc w=1/[\s^2^(Fo^2^)+(0.0754P)^2^+5.7661P] where P=(Fo^2^+2Fc^2^)/3'
_refine_ls_weighting_scheme calc
_refine_ls_wR_factor_gt 0.1353
_refine_ls_wR_factor_ref 0.1432
_reflns_number_gt 5007
_reflns_number_total 7393
_reflns_threshold_expression I>2\s(I)
_cod_data_source_file c2dt30993a.txt
_cod_data_source_block 4Bz
_cod_database_code 7030139

loop_
_symmetry_equiv_pos_as_xyz
'x, y, z'
'-x, -y, -z'

loop_
_atom_site_label
_atom_site_type_symbol
_atom_site_fract_x
_atom_site_fract_y
_atom_site_fract_z
_atom_site_U_iso_or_equiv
_atom_site_adp_type
_atom_site_occupancy
_atom_site_symmetry_multiplicity
_atom_site_calc_flag
_atom_site_refinement_flags
Rh1 Rh 0.32308(3) 0.15671(3) 0.72676(3) 0.02677(12) Uani 1 1 d U
Fe1 Fe 0.16457(5) -0.05792(5) 0.87940(5) 0.02484(15) Uani 1 1 d U
P1 P 0.33155(10) 0.20131(8) 0.90505(8) 0.0231(2) Uani 1 1 d U
S1 S 0.36082(9) -0.01997(8) 0.70822(8) 0.0242(2) Uani 1 1 d U
C1 C 0.3033(4) 0.0842(3) 0.9464(3) 0.0221(7) Uani 1 1 d U
C2 C 0.3486(3) -0.0139(3) 0.9083(3) 0.0218(7) Uani 1 1 d U
C3 C 0.3157(4) -0.0855(3) 0.9631(3) 0.0256(8) Uani 1 1 d U
H3 H 0.3339 -0.1572 0.9538 0.031 Uiso 1 1 calc R
C4 C 0.2514(4) -0.0323(4) 1.0340(3) 0.0286(8) Uani 1 1 d U
H4 H 0.2187 -0.0623 1.0808 0.034 Uiso 1 1 calc R
C5 C 0.2434(4) 0.0716(4) 1.0245(3) 0.0271(8) Uani 1 1 d U
H5 H 0.2045 0.1245 1.0634 0.032 Uiso 1 1 calc R
C6 C 0.0455(4) -0.0580(5) 0.7472(4) 0.0440(11) Uani 1 1 d U
H6 H 0.0553 -0.0023 0.7153 0.053 Uiso 1 1 calc R
C7 C -0.0125(4) -0.0540(5) 0.8280(5) 0.0439(11) Uani 1 1 d U
H7 H -0.0499 0.0040 0.8606 0.053 Uiso 1 1 calc R
C8 C -0.0054(4) -0.1518(5) 0.8524(5) 0.0461(11) Uani 1 1 d U
H8 H -0.0370 -0.1717 0.9051 0.055 Uiso 1 1 calc R
C9 C 0.0556(5) -0.2141(4) 0.7865(5) 0.0471(12) Uani 1 1 d U
H9 H 0.0733 -0.2842 0.7860 0.057 Uiso 1 1 calc R
C10 C 0.0869(5) -0.1564(5) 0.7207(4) 0.0470(12) Uani 1 1 d U
H10 H 0.1290 -0.1802 0.6673 0.056 Uiso 1 1 calc R
C11 C 0.4046(5) 0.1759(4) 0.5979(4) 0.0382(10) Uani 1 1 d U
H11 H 0.4731 0.1374 0.5901 0.046 Uiso 1 1 calc R
C12 C 0.2931(5) 0.1058(4) 0.5479(4) 0.0420(11) Uani 1 1 d U
H12 H 0.2941 0.0254 0.5102 0.050 Uiso 1 1 calc R
C13 C 0.1807(8) 0.1391(8) 0.5046(6) 0.087(2) Uani 1 1 d U
H13A H 0.1954 0.1700 0.4489 0.104 Uiso 1 1 calc R
H13B H 0.1145 0.0698 0.4680 0.104 Uiso 1 1 calc R
C14 C 0.1384(10) 0.2183(11) 0.5785(7) 0.126(4) Uani 1 1 d U
H14A H 0.0512 0.1859 0.5677 0.151 Uiso 1 1 calc R
H14B H 0.1426 0.2861 0.5582 0.151 Uiso 1 1 calc R
C15 C 0.1993(7) 0.2571(7) 0.6962(5) 0.0685(17) Uani 1 1 d U
H15 H 0.1414 0.2646 0.7423 0.082 Uiso 1 1 calc R
C16 C 0.3135(8) 0.3275(5) 0.7479(5) 0.0655(17) Uani 1 1 d U
H16 H 0.3224 0.3756 0.8244 0.079 Uiso 1 1 calc R
C17 C 0.4042(11) 0.3758(5) 0.6968(7) 0.110(3) Uani 1 1 d U
H17A H 0.3692 0.4287 0.6668 0.132 Uiso 1 1 calc R
H17B H 0.4792 0.4204 0.7547 0.132 Uiso 1 1 calc R
C18 C 0.4376(7) 0.2978(5) 0.6145(6) 0.0625(18) Uani 1 1 d U
H18A H 0.5272 0.3201 0.6286 0.075 Uiso 1 1 calc R
H18B H 0.4013 0.3065 0.5456 0.075 Uiso 1 1 calc R
C21 C 0.4267(4) -0.0343(3) 0.8340(3) 0.0250(8) Uani 1 1 d U
H21A H 0.4405 -0.1113 0.8195 0.030 Uiso 1 1 calc R
H21B H 0.5068 0.0200 0.8690 0.030 Uiso 1 1 calc R
C22 C 0.4806(4) -0.0512(4) 0.6413(4) 0.0335(10) Uani 1 1 d U
H22A H 0.4534 -0.0552 0.5658 0.040 Uiso 1 1 calc R
H22B H 0.5546 0.0108 0.6785 0.040 Uiso 1 1 calc R
C111 C 0.4892(4) 0.2741(3) 0.9880(3) 0.0284(8) Uani 1 1 d U
C112 C 0.5223(4) 0.3007(4) 1.0979(4) 0.0322(9) Uani 1 1 d U
H112 H 0.4644 0.2807 1.1333 0.039 Uiso 1 1 calc R
C113 C 0.6412(5) 0.3570(4) 1.1566(4) 0.0412(11) Uani 1 1 d U
H113 H 0.6642 0.3766 1.2328 0.049 Uiso 1 1 calc R
C114 C 0.7255(5) 0.3847(4) 1.1060(5) 0.0486(12) Uani 1 1 d U
H114 H 0.8060 0.4254 1.1471 0.058 Uiso 1 1 calc R
C115 C 0.6941(5) 0.3538(4) 0.9966(5) 0.0477(12) Uani 1 1 d U
H115 H 0.7540 0.3691 0.9612 0.057 Uiso 1 1 calc R
C116 C 0.5751(5) 0.3002(4) 0.9367(4) 0.0379(10) Uani 1 1 d U
H116 H 0.5527 0.2815 0.8607 0.045 Uiso 1 1 calc R
C121 C 0.2352(4) 0.2880(3) 0.9652(3) 0.0278(8) Uani 1 1 d U
C122 C 0.2816(5) 0.3882(4) 1.0535(4) 0.0360(10) Uani 1 1 d U
H122 H 0.3671 0.4169 1.0824 0.043 Uiso 1 1 calc R
C123 C 0.2026(5) 0.4459(4) 1.0993(4) 0.0438(12) Uani 1 1 d U
H123 H 0.2340 0.5132 1.1612 0.053 Uiso 1 1 calc R
C124 C 0.0793(5) 0.4066(5) 1.0557(5) 0.0474(13) Uani 1 1 d U
H124 H 0.0259 0.4474 1.0874 0.057 Uiso 1 1 calc R
C125 C 0.0314(5) 0.3085(5) 0.9662(5) 0.0469(12) Uani 1 1 d U
H125 H -0.0542 0.2821 0.9359 0.056 Uiso 1 1 calc R
C126 C 0.1103(4) 0.2493(4) 0.9214(4) 0.0356(10) Uani 1 1 d U
H126 H 0.0785 0.1816 0.8600 0.043 Uiso 1 1 calc R
C221 C 0.5106(4) -0.1601(4) 0.6421(3) 0.0311(9) Uani 1 1 d U
C222 C 0.6289(5) -0.1610(4) 0.6857(4) 0.0365(10) Uani 1 1 d U
H222 H 0.6905 -0.0930 0.7154 0.044 Uiso 1 1 calc R
C223 C 0.6577(5) -0.2613(5) 0.6862(4) 0.0451(12) Uani 1 1 d U
H223 H 0.7394 -0.2623 0.7160 0.054 Uiso 1 1 calc R
C224 C 0.5691(6) -0.3595(4) 0.6440(4) 0.0458(12) Uani 1 1 d U
H224 H 0.5894 -0.4280 0.6458 0.055 Uiso 1 1 calc R
C225 C 0.4508(5) -0.3596(4) 0.5990(4) 0.0447(12) Uani 1 1 d U
H225 H 0.3898 -0.4281 0.5688 0.054 Uiso 1 1 calc R
C226 C 0.4214(5) -0.2610(4) 0.5980(4) 0.0374(10) Uani 1 1 d U
H226 H 0.3397 -0.2609 0.5671 0.045 Uiso 1 1 calc R
B1 B 0.7882(7) 0.1924(6) 0.7000(5) 0.0516(15) Uani 1 1 d U
F11 F 0.8114(10) 0.2972(4) 0.7551(4) 0.187(4) Uani 1 1 d U
F12 F 0.7003(6) 0.1534(5) 0.6072(4) 0.120(2) Uani 1 1 d U
F13 F 0.8892(7) 0.1773(10) 0.6775(8) 0.203(4) Uani 1 1 d U
F14 F 0.7808(8) 0.1259(6) 0.7552(6) 0.176(4) Uani 1 1 d U
C100 C 0.9222(11) 0.4268(11) 0.5968(13) 0.148(5) Uani 1 1 d U
H10A H 0.8974 0.3801 0.5189 0.178 Uiso 1 1 calc R
H10B H 0.9078 0.3757 0.6367 0.178 Uiso 1 1 calc R
Cl1 Cl 1.0736(3) 0.4867(3) 0.6337(3) 0.1634(16) Uani 1 1 d U
Cl2 Cl 0.8334(3) 0.5197(3) 0.6192(3) 0.1486(13) Uani 1 1 d U

loop_
_atom_site_aniso_label
_atom_site_aniso_U_11
_atom_site_aniso_U_22
_atom_site_aniso_U_33
_atom_site_aniso_U_23
_atom_site_aniso_U_13
_atom_site_aniso_U_12
Rh1 0.0399(2) 0.02909(19) 0.02255(18) 0.01389(13) 0.01728(14) 0.01850(14)
Fe1 0.0226(3) 0.0281(3) 0.0274(3) 0.0118(2) 0.0094(2) 0.0085(2)
P1 0.0321(5) 0.0227(5) 0.0222(5) 0.0100(4) 0.0152(4) 0.0142(4)
S1 0.0328(5) 0.0253(5) 0.0194(5) 0.0081(4) 0.0126(4) 0.0128(4)
C1 0.0260(18) 0.0236(17) 0.0193(18) 0.0080(14) 0.0091(14) 0.0085(14)
C2 0.0227(17) 0.0235(18) 0.0202(18) 0.0076(14) 0.0060(14) 0.0082(14)
C3 0.0273(19) 0.0260(19) 0.025(2) 0.0114(16) 0.0060(15) 0.0087(16)
C4 0.032(2) 0.035(2) 0.0266(19) 0.0170(17) 0.0139(16) 0.0102(17)
C5 0.033(2) 0.032(2) 0.0243(19) 0.0118(15) 0.0157(16) 0.0139(16)
C6 0.034(2) 0.052(3) 0.038(2) 0.021(2) -0.0060(18) -0.002(2)
C7 0.023(2) 0.053(3) 0.055(3) 0.020(2) 0.0059(19) 0.012(2)
C8 0.026(2) 0.053(3) 0.062(3) 0.028(2) 0.013(2) 0.0027(19)
C9 0.032(2) 0.033(2) 0.063(3) 0.010(2) 0.001(2) 0.0007(18)
C10 0.033(2) 0.053(3) 0.036(2) 0.001(2) 0.0027(18) -0.003(2)
C11 0.067(3) 0.036(2) 0.025(2) 0.0143(18) 0.028(2) 0.021(2)
C12 0.068(3) 0.042(3) 0.0186(19) 0.0117(18) 0.010(2) 0.023(2)
C13 0.093(5) 0.107(6) 0.048(3) 0.016(4) -0.009(4) 0.052(5)
C14 0.126(7) 0.246(11) 0.065(4) 0.081(5) 0.037(4) 0.141(7)
C15 0.106(4) 0.101(5) 0.054(3) 0.056(3) 0.049(3) 0.086(4)
C16 0.143(5) 0.044(3) 0.058(3) 0.036(2) 0.074(3) 0.059(3)
C17 0.235(9) 0.038(3) 0.113(6) 0.037(4) 0.141(7) 0.046(4)
C18 0.102(5) 0.039(3) 0.075(4) 0.028(3) 0.065(4) 0.025(3)
C21 0.028(2) 0.029(2) 0.0229(19) 0.0097(16) 0.0105(16) 0.0137(16)
C22 0.046(3) 0.033(2) 0.035(2) 0.0157(19) 0.028(2) 0.0185(19)
C111 0.046(2) 0.0154(17) 0.031(2) 0.0071(15) 0.0237(18) 0.0115(16)
C112 0.039(2) 0.028(2) 0.031(2) 0.0069(17) 0.0153(18) 0.0144(18)
C113 0.044(3) 0.031(2) 0.044(3) 0.006(2) 0.009(2) 0.014(2)
C114 0.041(3) 0.027(2) 0.072(3) 0.015(2) 0.011(2) 0.006(2)
C115 0.041(3) 0.044(3) 0.075(4) 0.036(3) 0.028(3) 0.012(2)
C116 0.044(2) 0.038(2) 0.047(3) 0.026(2) 0.024(2) 0.014(2)
C121 0.041(2) 0.029(2) 0.029(2) 0.0168(16) 0.0214(18) 0.0207(18)
C122 0.047(3) 0.027(2) 0.043(3) 0.0126(18) 0.024(2) 0.0178(19)
C123 0.064(3) 0.035(2) 0.045(3) 0.014(2) 0.031(2) 0.028(2)
C124 0.066(3) 0.050(3) 0.058(3) 0.032(2) 0.043(3) 0.041(3)
C125 0.051(3) 0.060(3) 0.053(3) 0.031(2) 0.027(2) 0.037(3)
C126 0.043(2) 0.040(2) 0.035(2) 0.0173(19) 0.018(2) 0.023(2)
C221 0.045(2) 0.031(2) 0.025(2) 0.0085(17) 0.0232(18) 0.0172(18)
C222 0.047(3) 0.037(2) 0.026(2) 0.0050(18) 0.0164(19) 0.018(2)
C223 0.061(3) 0.050(3) 0.031(2) 0.012(2) 0.016(2) 0.031(2)
C224 0.077(4) 0.041(3) 0.036(3) 0.017(2) 0.031(3) 0.033(2)
C225 0.066(3) 0.032(2) 0.043(3) 0.011(2) 0.032(2) 0.013(2)
C226 0.047(3) 0.036(2) 0.035(2) 0.0107(19) 0.024(2) 0.015(2)
B1 0.056(4) 0.043(3) 0.045(3) 0.006(3) 0.009(3) 0.005(3)
F11 0.382(12) 0.056(3) 0.069(3) -0.004(2) -0.023(5) 0.069(5)
F12 0.138(4) 0.101(4) 0.074(3) -0.003(3) -0.029(3) 0.046(3)
F13 0.097(4) 0.293(11) 0.200(9) 0.045(7) 0.055(5) 0.068(6)
F14 0.237(8) 0.108(4) 0.132(5) 0.076(4) -0.046(5) -0.050(5)
C100 0.106(7) 0.122(9) 0.189(13) 0.036(9) 0.008(8) 0.036(6)
Cl1 0.114(2) 0.149(3) 0.173(3) 0.006(2) -0.013(2) 0.060(2)
Cl2 0.0963(19) 0.151(3) 0.155(3) -0.001(2) 0.0261(19) 0.0337(18)

loop_
_atom_type_symbol
_atom_type_description
_atom_type_scat_dispersion_real
_atom_type_scat_dispersion_imag
_atom_type_scat_source
C C 0.0033 0.0016 'International Tables Vol C Tables 4.2.6.8 and 6.1.1.4'
H H 0.0000 0.0000 'International Tables Vol C Tables 4.2.6.8 and 6.1.1.4'
Fe Fe 0.3463 0.8444 'International Tables Vol C Tables 4.2.6.8 and 6.1.1.4'
P P 0.1023 0.0942 'International Tables Vol C Tables 4.2.6.8 and 6.1.1.4'
Rh Rh -1.1178 0.9187 'International Tables Vol C Tables 4.2.6.8 and 6.1.1.4'
S S 0.1246 0.1234 'International Tables Vol C Tables 4.2.6.8 and 6.1.1.4'
Cl Cl 0.1484 0.1585 'International Tables Vol C Tables 4.2.6.8 and 6.1.1.4'
B B 0.0013 0.0007 'International Tables Vol C Tables 4.2.6.8 and 6.1.1.4'
F F 0.0171 0.0103 'International Tables Vol C Tables 4.2.6.8 and 6.1.1.4'

loop_
_geom_angle_atom_site_label_1
_geom_angle_atom_site_label_2
_geom_angle_atom_site_label_3
_geom_angle
C15 Rh1 C16 37.7(3)
C15 Rh1 C11 91.5(2)
C16 Rh1 C11 81.23(18)
C15 Rh1 C12 81.0(2)
C16 Rh1 C12 93.3(2)
C11 Rh1 C12 35.4(2)
C15 Rh1 P1 95.81(16)
C16 Rh1 P1 87.23(15)
C11 Rh1 P1 150.55(14)
C12 Rh1 P1 173.83(15)
C15 Rh1 S1 149.4(3)
C16 Rh1 S1 172.5(2)
C11 Rh1 S1 94.86(12)
C12 Rh1 S1 87.01(13)
P1 Rh1 S1 93.24(4)
C3 Fe1 C6 156.3(2)
C3 Fe1 C4 40.60(16)
C6 Fe1 C4 163.0(2)
C3 Fe1 C7 160.2(2)
C6 Fe1 C7 40.1(2)
C4 Fe1 C7 124.5(2)
C3 Fe1 C2 40.67(16)
C6 Fe1 C2 123.78(19)
C4 Fe1 C2 68.21(16)
C7 Fe1 C2 158.15(19)
C3 Fe1 C8 122.6(2)
C6 Fe1 C8 67.3(2)
C4 Fe1 C8 105.3(2)
C7 Fe1 C8 40.5(2)
C2 Fe1 C8 160.46(19)
C3 Fe1 C9 105.85(19)
C6 Fe1 C9 67.0(2)
C4 Fe1 C9 117.8(2)
C7 Fe1 C9 67.3(2)
C2 Fe1 C9 125.58(19)
C8 Fe1 C9 39.6(2)
C3 Fe1 C10 120.3(2)
C6 Fe1 C10 39.8(2)
C4 Fe1 C10 153.2(2)
C7 Fe1 C10 67.3(2)
C2 Fe1 C10 110.02(19)
C8 Fe1 C10 67.0(2)
C9 Fe1 C10 39.9(2)
C3 Fe1 C1 68.29(16)
C6 Fe1 C1 112.29(19)
C4 Fe1 C1 67.73(16)
C7 Fe1 C1 122.92(19)
C2 Fe1 C1 40.84(15)
C8 Fe1 C1 155.6(2)
C9 Fe1 C1 164.5(2)
C10 Fe1 C1 129.53(19)
C3 Fe1 C5 68.07(16)
C6 Fe1 C5 128.8(2)
C4 Fe1 C5 40.03(17)
C7 Fe1 C5 108.8(2)
C2 Fe1 C5 68.35(16)
C8 Fe1 C5 119.3(2)
C9 Fe1 C5 152.4(2)
C10 Fe1 C5 166.3(2)
C1 Fe1 C5 40.41(15)
C1 P1 C121 102.08(18)
C1 P1 C111 101.83(18)
C121 P1 C111 105.48(19)
C1 P1 Rh1 115.13(13)
C121 P1 Rh1 120.73(14)
C111 P1 Rh1 109.58(13)
C21 S1 C22 99.1(2)
C21 S1 Rh1 113.88(14)
C22 S1 Rh1 113.75(15)
C5 C1 C2 107.9(3)
C5 C1 P1 129.1(3)
C2 C1 P1 122.9(3)
C5 C1 Fe1 69.9(2)
C2 C1 Fe1 69.1(2)
P1 C1 Fe1 129.7(2)
C3 C2 C1 107.4(3)
C3 C2 C21 124.9(3)
C1 C2 C21 127.4(4)
C3 C2 Fe1 69.1(2)
C1 C2 Fe1 70.0(2)
C21 C2 Fe1 130.8(3)
C4 C3 C2 108.1(4)
C4 C3 Fe1 69.9(2)
C2 C3 Fe1 70.2(2)
C5 C4 C3 108.9(4)
C5 C4 Fe1 70.8(2)
C3 C4 Fe1 69.5(2)
C4 C5 C1 107.8(3)
C4 C5 Fe1 69.1(2)
C1 C5 Fe1 69.7(2)
C10 C6 C7 109.0(5)
C10 C6 Fe1 70.9(3)
C7 C6 Fe1 70.4(3)
C6 C7 C8 107.0(5)
C6 C7 Fe1 69.5(3)
C8 C7 Fe1 69.9(3)
C9 C8 C7 108.1(5)
C9 C8 Fe1 70.5(3)
C7 C8 Fe1 69.7(3)
C8 C9 C10 108.3(5)
C8 C9 Fe1 69.9(3)
C10 C9 Fe1 70.1(3)
C6 C10 C9 107.6(5)
C6 C10 Fe1 69.2(3)
C9 C10 Fe1 70.0(3)
C12 C11 C18 126.1(5)
C12 C11 Rh1 73.6(3)
C18 C11 Rh1 108.8(3)
C11 C12 C13 125.7(6)
C11 C12 Rh1 71.1(3)
C13 C12 Rh1 107.5(4)
C14 C13 C12 117.6(6)
C13 C14 C15 119.6(6)
C16 C15 C14 125.7(8)
C16 C15 Rh1 71.7(3)
C14 C15 Rh1 110.5(5)
C15 C16 C17 127.5(7)
C15 C16 Rh1 70.6(3)
C17 C16 Rh1 108.8(4)
C18 C17 C16 116.9(6)
C17 C18 C11 118.9(5)
C2 C21 S1 112.3(3)
C221 C22 S1 111.6(3)
C112 C111 C116 119.9(5)
C112 C111 P1 121.6(3)
C116 C111 P1 118.5(4)
C111 C112 C113 119.4(4)
C114 C113 C112 120.6(5)
C115 C114 C113 120.0(5)
C114 C115 C116 120.3(5)
C111 C116 C115 119.7(5)
C126 C121 C122 119.6(4)
C126 C121 P1 117.5(3)
C122 C121 P1 122.8(4)
C123 C122 C121 119.6(5)
C124 C123 C122 120.3(5)
C123 C124 C125 121.0(4)
C124 C125 C126 118.9(5)
C125 C126 C121 120.6(5)
C222 C221 C226 119.5(4)
C222 C221 C22 119.2(4)
C226 C221 C22 121.3(4)
C221 C222 C223 119.6(5)
C224 C223 C222 120.4(5)
C223 C224 C225 120.4(5)
C226 C225 C224 119.7(5)
C225 C226 C221 120.4(5)
F11 B1 F13 103.9(9)
F11 B1 F14 115.1(7)
F13 B1 F14 98.1(9)
F11 B1 F12 117.3(7)
F13 B1 F12 107.9(7)
F14 B1 F12 112.0(6)
Cl2 C100 Cl1 114.5(8)

loop_
_geom_bond_atom_site_label_1
_geom_bond_atom_site_label_2
_geom_bond_distance
Rh1 C15 2.127(5)
Rh1 C16 2.142(5)
Rh1 C11 2.210(4)
Rh1 C12 2.240(4)
Rh1 P1 2.2796(10)
Rh1 S1 2.3194(10)
Fe1 C3 2.020(4)
Fe1 C6 2.022(5)
Fe1 C4 2.027(4)
Fe1 C7 2.033(5)
Fe1 C2 2.034(4)
Fe1 C8 2.036(5)
Fe1 C9 2.043(5)
Fe1 C10 2.044(5)
Fe1 C1 2.046(4)
Fe1 C5 2.049(4)
P1 C1 1.772(4)
P1 C121 1.820(4)
P1 C111 1.851(5)
S1 C21 1.796(4)
S1 C22 1.830(4)
C1 C5 1.414(5)
C1 C2 1.424(5)
C2 C3 1.409(6)
C2 C21 1.475(5)
C3 C4 1.404(6)
C4 C5 1.395(6)
C6 C10 1.384(8)
C6 C7 1.389(8)
C7 C8 1.407(8)
C8 C9 1.383(8)
C9 C10 1.395(8)
C11 C12 1.352(8)
C11 C18 1.485(7)
C12 C13 1.491(9)
C13 C14 1.408(11)
C14 C15 1.490(10)
C15 C16 1.380(11)
C16 C17 1.529(9)
C17 C18 1.409(8)
C22 C221 1.494(6)
C111 C112 1.375(6)
C111 C116 1.381(6)
C112 C113 1.387(7)
C113 C114 1.367(8)
C114 C115 1.361(9)
C115 C116 1.385(8)
C121 C126 1.386(7)
C121 C122 1.389(6)
C122 C123 1.383(6)
C123 C124 1.370(8)
C124 C125 1.383(8)
C125 C126 1.386(6)
C221 C222 1.375(7)
C221 C226 1.395(7)
C222 C223 1.379(7)
C223 C224 1.369(8)
C224 C225 1.376(8)
C225 C226 1.363(7)
B1 F11 1.270(8)
B1 F13 1.290(10)
B1 F14 1.306(9)
B1 F12 1.337(8)
C100 Cl2 1.684(12)
C100 Cl1 1.698(12)
